data_7109087
loop_
_publ_author_name
'Handan Akpinar'
'John A. Schlueter'
'Paul M. Lahti'

_publ_section_title
;
 2-(9,10-Anthraquinon-2-yl)-4,4,5,5-tetramethyl-4,5-dihydro-1H-imidazole-3-oxide-1-oxyl:
 polymorphism in a conjugated anthraquinone-substituted nitronylnitroxide
;
_journal_name_full Chem.Commun.
_journal_page_first 3345
_journal_paper_doi 10.1039/c3cc41075g
_journal_volume 49
_journal_year 2013
_chemical_formula_moiety 'C21 H19 N2 O4'
_chemical_formula_sum 'C21 H19 N2 O4'
_chemical_formula_weight 363.38
_chemical_melting_point 481
_chemical_name_common
;
2-(9,10-Anthraquinon-2-yl)-4,4,5,5-tetramethyl-4,5-dihydro-1H-
imidazole-3-oxide-
;
_chemical_name_systematic
;
2-(9,10-Anthraquinon-2-yl)-4,4,5,5-tetramethyl-4,5-dihydro-1H-imidazole-3-oxide-1-oxyl
;
_space_group_IT_number 61
_symmetry_cell_setting orthorhombic
_symmetry_Int_Tables_number 61
_symmetry_space_group_name_Hall '-P 2ac 2ab'
_symmetry_space_group_name_H-M 'P b c a'
_atom_sites_solution_hydrogens geom
_atom_sites_solution_primary direct
_atom_sites_solution_secondary difmap
_audit_creation_method 'manual editing of SHELXL-97 cif file'
_cell_angle_alpha 90.00
_cell_angle_beta 90.00
_cell_angle_gamma 90.00
_cell_formula_units_Z 8
_cell_length_a 7.2081(4)
_cell_length_b 21.2504(13)
_cell_length_c 22.2459(13)
_cell_measurement_reflns_used 3551
_cell_measurement_temperature 99(2)
_cell_measurement_theta_max 25.641
_cell_measurement_theta_min 2.651
_cell_volume 3407.5(3)
_computing_cell_refinement 'APEX II v.2.2 (Bruker, 2007)'
_computing_data_collection 'APEX II v.2.2 (Bruker, 2007)'
_computing_data_reduction 'APEX II v.2.2 (Bruker, 2007)'
_computing_molecular_graphics 'Diamond 3.1a (Crystal Impact, 2005)'
_computing_publication_material 'SHELXTL (Bruker, 2006)'
_computing_structure_refinement 'SHELXL-97 (Sheldrick, 2008)'
_computing_structure_solution 'SHELXS-97 (Sheldrick, 2008)'
_diffrn_ambient_temperature 99(2)
_diffrn_detector_area_resol_mean 83.33
_diffrn_measured_fraction_theta_full 0.999
_diffrn_measured_fraction_theta_max 0.999
_diffrn_measurement_device_type '3-circle goniometer'
_diffrn_measurement_method 'omega scans'
_diffrn_radiation_monochromator graphite
_diffrn_radiation_probe x-ray
_diffrn_radiation_source 'fine-focus sealed tube'
_diffrn_radiation_type MoK\a
_diffrn_radiation_wavelength 0.71073
_diffrn_reflns_av_R_equivalents 0.0704
_diffrn_reflns_av_sigmaI/netI 0.0347
_diffrn_reflns_limit_h_max 9
_diffrn_reflns_limit_h_min -9
_diffrn_reflns_limit_k_max 26
_diffrn_reflns_limit_k_min -26
_diffrn_reflns_limit_l_max 27
_diffrn_reflns_limit_l_min -27
_diffrn_reflns_number 30866
_diffrn_reflns_theta_full 26.40
_diffrn_reflns_theta_max 26.40
_diffrn_reflns_theta_min 1.83
_exptl_absorpt_coefficient_mu 0.099
_exptl_absorpt_correction_T_max 0.7454
_exptl_absorpt_correction_T_min 0.6146
_exptl_absorpt_correction_type multi-scan
_exptl_absorpt_process_details 'SADABS, R. Blessing; 1995'
_exptl_crystal_colour black
_exptl_crystal_density_diffrn 1.417
_exptl_crystal_density_method 'not measured'
_exptl_crystal_description needle
_exptl_crystal_F_000 1528
_exptl_crystal_size_max 0.50
_exptl_crystal_size_mid 0.10
_exptl_crystal_size_min 0.05
_refine_diff_density_max 0.317
_refine_diff_density_min -0.280
_refine_diff_density_rms 0.053
_refine_ls_extinction_coef 0.0012(3)
_refine_ls_extinction_expression Fc^*^=kFc[1+0.001xFc^2^\l^3^/sin(2\q)]^-1/4^
_refine_ls_extinction_method SHELXL
_refine_ls_goodness_of_fit_ref 1.031
_refine_ls_hydrogen_treatment constr
_refine_ls_matrix_type full
_refine_ls_number_parameters 245
_refine_ls_number_reflns 3482
_refine_ls_number_restraints 0
_refine_ls_restrained_S_all 1.031
_refine_ls_R_factor_all 0.0665
_refine_ls_R_factor_gt 0.0430
_refine_ls_shift/su_max 0.001
_refine_ls_shift/su_mean 0.000
_refine_ls_structure_factor_coef Fsqd
_refine_ls_weighting_details 'calc w=1/[\s^2^(Fo^2^)+(0.0575P)^2^+2.0352P] where P=(Fo^2^+2Fc^2^)/3'
_refine_ls_weighting_scheme calc
_refine_ls_wR_factor_gt 0.1086
_refine_ls_wR_factor_ref 0.1232
_reflns_number_gt 2568
_reflns_number_total 3482
_reflns_threshold_expression >2sigma(I)
_cod_data_source_file c3cc41075g.txt
_cod_data_source_block BAntQNN99K
_cod_database_code 7109087

loop_
_symmetry_equiv_pos_as_xyz
'x, y, z'
'-x+1/2, -y, z+1/2'
'-x, y+1/2, -z+1/2'
'x+1/2, -y+1/2, -z'
'-x, -y, -z'
'x-1/2, y, -z-1/2'
'x, -y-1/2, z-1/2'
'-x-1/2, y-1/2, z'

loop_
_atom_site_label
_atom_site_type_symbol
_atom_site_fract_x
_atom_site_fract_y
_atom_site_fract_z
_atom_site_U_iso_or_equiv
_atom_site_adp_type
_atom_site_occupancy
_atom_site_symmetry_multiplicity
_atom_site_calc_flag
_atom_site_refinement_flags
C1 C 0.3521(2) 0.13595(8) 0.23107(8) 0.0183(4) Uani 1 1 d .
O1 O 0.2292(2) 0.26579(6) 0.25311(6) 0.0289(4) Uani 1 1 d .
N1 N 0.3070(2) 0.24872(7) 0.20376(7) 0.0197(4) Uani 1 1 d .
O2 O 0.50216(19) 0.14096(6) 0.10726(6) 0.0218(3) Uani 1 1 d .
N2 N 0.4337(2) 0.18907(7) 0.13437(7) 0.0171(3) Uani 1 1 d .
C2 C 0.3744(3) 0.14396(8) 0.29307(8) 0.0179(4) Uani 1 1 d .
H2 H 0.4108 0.1836 0.3089 0.021 Uiso 1 1 calc R
C3 C 0.3426(2) 0.09323(9) 0.33146(8) 0.0179(4) Uani 1 1 d .
O4 O 0.4529(2) 0.14863(6) 0.41692(6) 0.0236(3) Uani 1 1 d .
C4 C 0.3729(3) 0.10207(8) 0.39774(8) 0.0186(4) Uani 1 1 d .
C5 C 0.3092(3) 0.05066(9) 0.43823(8) 0.0195(4) Uani 1 1 d .
C6 C 0.3191(3) 0.05945(9) 0.50061(9) 0.0232(4) Uani 1 1 d .
H6 H 0.3635 0.0981 0.5165 0.028 Uiso 1 1 calc R
C7 C 0.2642(3) 0.01180(9) 0.53911(9) 0.0257(5) Uani 1 1 d .
H7 H 0.2699 0.0182 0.5813 0.031 Uiso 1 1 calc R
C8 C 0.2004(3) -0.04556(9) 0.51647(9) 0.0256(5) Uani 1 1 d .
H8 H 0.1638 -0.0782 0.5431 0.031 Uiso 1 1 calc R
C9 C 0.1910(3) -0.05442(9) 0.45478(9) 0.0236(4) Uani 1 1 d .
H9 H 0.1481 -0.0934 0.4392 0.028 Uiso 1 1 calc R
C10 C 0.2439(3) -0.00658(9) 0.41529(9) 0.0205(4) Uani 1 1 d .
O11 O 0.1714(2) -0.06700(7) 0.32887(7) 0.0336(4) Uani 1 1 d .
C11 C 0.2294(3) -0.01736(9) 0.34916(9) 0.0216(4) Uani 1 1 d .
C12 C 0.2841(3) 0.03525(8) 0.30849(9) 0.0194(4) Uani 1 1 d .
C13 C 0.2697(3) 0.02713(9) 0.24634(9) 0.0211(4) Uani 1 1 d .
H13 H 0.2350 -0.0127 0.2305 0.025 Uiso 1 1 calc R
C14 C 0.3055(3) 0.07670(9) 0.20763(8) 0.0206(4) Uani 1 1 d .
H14 H 0.2984 0.0706 0.1654 0.025 Uiso 1 1 calc R
C15 C 0.3675(3) 0.19044(8) 0.19100(8) 0.0170(4) Uani 1 1 d .
C16 C 0.3157(3) 0.29257(9) 0.15071(8) 0.0196(4) Uani 1 1 d .
C17 C 0.4356(3) 0.25319(8) 0.10543(8) 0.0182(4) Uani 1 1 d .
C18 C 0.4004(3) 0.35463(9) 0.17148(9) 0.0264(5) Uani 1 1 d .
H18A H 0.3156 0.3754 0.1996 0.040 Uiso 1 1 calc R
H18B H 0.4210 0.3820 0.1366 0.040 Uiso 1 1 calc R
H18C H 0.5190 0.3464 0.1915 0.040 Uiso 1 1 calc R
C19 C 0.1150(3) 0.30266(10) 0.13051(9) 0.0269(5) Uani 1 1 d .
H19A H 0.0485 0.3272 0.1610 0.040 Uiso 1 1 calc R
H19B H 0.0542 0.2618 0.1253 0.040 Uiso 1 1 calc R
H19C H 0.1137 0.3255 0.0922 0.040 Uiso 1 1 calc R
C20 C 0.6386(3) 0.27355(9) 0.10214(9) 0.0230(4) Uani 1 1 d .
H20A H 0.7044 0.2472 0.0729 0.035 Uiso 1 1 calc R
H20B H 0.6962 0.2688 0.1418 0.035 Uiso 1 1 calc R
H20C H 0.6455 0.3177 0.0896 0.035 Uiso 1 1 calc R
C21 C 0.3551(3) 0.24617(10) 0.04232(8) 0.0239(4) Uani 1 1 d .
H21A H 0.4401 0.2213 0.0175 0.036 Uiso 1 1 calc R
H21B H 0.3386 0.2879 0.0243 0.036 Uiso 1 1 calc R
H21C H 0.2347 0.2248 0.0446 0.036 Uiso 1 1 calc R

loop_
_atom_site_aniso_label
_atom_site_aniso_U_11
_atom_site_aniso_U_22
_atom_site_aniso_U_33
_atom_site_aniso_U_23
_atom_site_aniso_U_13
_atom_site_aniso_U_12
C1 0.0167(9) 0.0220(9) 0.0163(9) 0.0021(7) 0.0012(7) 0.0017(7)
O1 0.0397(9) 0.0319(8) 0.0152(7) -0.0016(6) 0.0105(6) 0.0064(7)
N1 0.0232(8) 0.0233(8) 0.0128(8) 0.0008(6) 0.0029(6) 0.0009(7)
O2 0.0238(7) 0.0235(7) 0.0182(7) -0.0052(5) 0.0018(6) 0.0027(6)
N2 0.0179(8) 0.0204(8) 0.0129(7) -0.0007(6) 0.0007(6) 0.0000(6)
C2 0.0166(9) 0.0206(9) 0.0164(9) -0.0014(7) -0.0009(7) 0.0006(7)
C3 0.0141(9) 0.0226(9) 0.0170(9) 0.0019(7) 0.0005(7) 0.0022(7)
O4 0.0289(8) 0.0242(7) 0.0177(7) 0.0005(5) -0.0029(6) -0.0034(6)
C4 0.0181(9) 0.0193(9) 0.0182(9) -0.0003(7) 0.0009(7) 0.0014(7)
C5 0.0168(9) 0.0243(10) 0.0174(9) 0.0026(8) 0.0002(7) 0.0025(8)
C6 0.0237(10) 0.0262(10) 0.0197(10) 0.0024(8) 0.0004(8) 0.0026(8)
C7 0.0248(11) 0.0339(11) 0.0184(10) 0.0067(9) 0.0005(8) 0.0036(9)
C8 0.0221(10) 0.0301(11) 0.0245(11) 0.0117(8) 0.0014(8) 0.0011(8)
C9 0.0206(10) 0.0222(10) 0.0280(11) 0.0053(8) -0.0009(8) 0.0005(8)
C10 0.0180(9) 0.0231(10) 0.0206(10) 0.0041(8) 0.0005(8) 0.0016(8)
O11 0.0475(10) 0.0254(8) 0.0279(8) 0.0000(6) -0.0015(7) -0.0106(7)
C11 0.0215(10) 0.0196(9) 0.0237(10) 0.0005(8) 0.0006(8) -0.0008(8)
C12 0.0162(9) 0.0210(9) 0.0211(10) 0.0010(8) -0.0009(8) 0.0018(7)
C13 0.0229(10) 0.0197(9) 0.0207(10) -0.0032(8) -0.0001(8) -0.0006(8)
C14 0.0206(10) 0.0247(10) 0.0164(9) -0.0022(8) 0.0003(7) 0.0002(8)
C15 0.0186(9) 0.0207(9) 0.0117(8) -0.0005(7) -0.0005(7) -0.0014(7)
C16 0.0235(10) 0.0217(9) 0.0137(9) 0.0029(7) 0.0010(7) 0.0014(8)
C17 0.0223(10) 0.0213(9) 0.0110(9) 0.0007(7) -0.0002(7) -0.0001(8)
C18 0.0330(12) 0.0229(10) 0.0233(10) 0.0006(8) 0.0020(9) -0.0019(9)
C19 0.0235(11) 0.0320(11) 0.0253(11) 0.0045(9) -0.0003(8) 0.0051(9)
C20 0.0234(10) 0.0298(10) 0.0159(9) 0.0018(8) 0.0015(8) -0.0029(8)
C21 0.0284(11) 0.0304(10) 0.0128(9) 0.0016(8) -0.0034(8) -0.0008(9)

loop_
_atom_type_symbol
_atom_type_description
_atom_type_scat_dispersion_real
_atom_type_scat_dispersion_imag
_atom_type_scat_source
C C 0.0033 0.0016 'International Tables Vol C Tables 4.2.6.8 and 6.1.1.4'
H H 0.0000 0.0000 'International Tables Vol C Tables 4.2.6.8 and 6.1.1.4'
N N 0.0061 0.0033 'International Tables Vol C Tables 4.2.6.8 and 6.1.1.4'
O O 0.0106 0.0060 'International Tables Vol C Tables 4.2.6.8 and 6.1.1.4'

loop_
_geom_angle_atom_site_label_1
_geom_angle_atom_site_label_2
_geom_angle_atom_site_label_3
_geom_angle
C2 C1 C14 120.19(17)
C2 C1 C15 119.66(16)
C14 C1 C15 120.07(16)
O1 N1 C15 125.62(15)
O1 N1 C16 120.88(14)
C15 N1 C16 113.05(15)
O2 N2 C15 126.29(15)
O2 N2 C17 121.00(14)
C15 N2 C17 112.52(14)
C3 C2 C1 119.40(17)
C3 C2 H2 120.3
C1 C2 H2 120.3
C2 C3 C12 120.45(17)
C2 C3 C4 118.72(16)
C12 C3 C4 120.83(16)
O4 C4 C5 121.91(17)
O4 C4 C3 120.83(16)
C5 C4 C3 117.21(16)
C10 C5 C6 119.56(17)
C10 C5 C4 121.38(17)
C6 C5 C4 119.04(17)
C7 C6 C5 120.03(19)
C7 C6 H6 120.0
C5 C6 H6 120.0
C6 C7 C8 120.62(19)
C6 C7 H7 119.7
C8 C7 H7 119.7
C9 C8 C7 119.44(18)
C9 C8 H8 120.3
C7 C8 H8 120.3
C8 C9 C10 120.68(18)
C8 C9 H9 119.7
C10 C9 H9 119.7
C9 C10 C5 119.65(18)
C9 C10 C11 119.30(17)
C5 C10 C11 121.05(17)
O11 C11 C12 120.93(18)
O11 C11 C10 121.38(17)
C12 C11 C10 117.68(16)
C13 C12 C3 119.52(17)
C13 C12 C11 119.21(16)
C3 C12 C11 121.22(17)
C14 C13 C12 120.50(17)
C14 C13 H13 119.7
C12 C13 H13 119.7
C13 C14 C1 119.73(17)
C13 C14 H14 120.1
C1 C14 H14 120.1
N1 C15 N2 109.42(15)
N1 C15 C1 125.13(16)
N2 C15 C1 125.33(16)
N1 C16 C18 108.33(15)
N1 C16 C19 106.13(15)
C18 C16 C19 110.27(16)
N1 C16 C17 101.31(14)
C18 C16 C17 115.80(16)
C19 C16 C17 114.01(16)
N2 C17 C21 107.53(14)
N2 C17 C20 106.57(15)
C21 C17 C20 110.36(16)
N2 C17 C16 101.71(13)
C21 C17 C16 115.66(16)
C20 C17 C16 114.03(15)
C16 C18 H18A 109.5
C16 C18 H18B 109.5
H18A C18 H18B 109.5
C16 C18 H18C 109.5
H18A C18 H18C 109.5
H18B C18 H18C 109.5
C16 C19 H19A 109.5
C16 C19 H19B 109.5
H19A C19 H19B 109.5
C16 C19 H19C 109.5
H19A C19 H19C 109.5
H19B C19 H19C 109.5
C17 C20 H20A 109.5
C17 C20 H20B 109.5
H20A C20 H20B 109.5
C17 C20 H20C 109.5
H20A C20 H20C 109.5
H20B C20 H20C 109.5
C17 C21 H21A 109.5
C17 C21 H21B 109.5
H21A C21 H21B 109.5
C17 C21 H21C 109.5
H21A C21 H21C 109.5
H21B C21 H21C 109.5

loop_
_geom_bond_atom_site_label_1
_geom_bond_atom_site_label_2
_geom_bond_distance
C1 C2 1.399(3)
C1 C14 1.404(3)
C1 C15 1.465(2)
O1 N1 1.285(2)
N1 C15 1.343(2)
N1 C16 1.505(2)
O2 N2 1.2854(19)
N2 C15 1.347(2)
N2 C17 1.507(2)
C2 C3 1.394(3)
C2 H2 0.9500
C3 C12 1.399(3)
C3 C4 1.502(3)
O4 C4 1.222(2)
C4 C5 1.488(3)
C5 C10 1.401(3)
C5 C6 1.402(3)
C6 C7 1.384(3)
C6 H6 0.9500
C7 C8 1.397(3)
C7 H7 0.9500
C8 C9 1.387(3)
C8 H8 0.9500
C9 C10 1.397(3)
C9 H9 0.9500
C10 C11 1.492(3)
O11 C11 1.221(2)
C11 C12 1.491(3)
C12 C13 1.397(3)
C13 C14 1.385(3)
C13 H13 0.9500
C14 H14 0.9500
C16 C18 1.525(3)
C16 C19 1.530(3)
C16 C17 1.569(3)
C17 C21 1.527(2)
C17 C20 1.528(3)
C18 H18A 0.9800
C18 H18B 0.9800
C18 H18C 0.9800
C19 H19A 0.9800
C19 H19B 0.9800
C19 H19C 0.9800
C20 H20A 0.9800
C20 H20B 0.9800
C20 H20C 0.9800
C21 H21A 0.9800
C21 H21B 0.9800
C21 H21C 0.9800

loop_
_geom_torsion_atom_site_label_1
_geom_torsion_atom_site_label_2
_geom_torsion_atom_site_label_3
_geom_torsion_atom_site_label_4
_geom_torsion
C14 C1 C2 C3 -2.5(3)
C15 C1 C2 C3 174.05(17)
C1 C2 C3 C12 -1.7(3)
C1 C2 C3 C4 178.10(17)
C2 C3 C4 O4 -12.2(3)
C12 C3 C4 O4 167.61(18)
C2 C3 C4 C5 170.43(16)
C12 C3 C4 C5 -9.7(3)
O4 C4 C5 C10 -169.99(18)
C3 C4 C5 C10 7.3(3)
O4 C4 C5 C6 8.5(3)
C3 C4 C5 C6 -174.18(17)
C10 C5 C6 C7 -0.2(3)
C4 C5 C6 C7 -178.67(18)
C5 C6 C7 C8 0.7(3)
C6 C7 C8 C9 -0.5(3)
C7 C8 C9 C10 -0.2(3)
C8 C9 C10 C5 0.7(3)
C8 C9 C10 C11 -179.11(18)
C6 C5 C10 C9 -0.5(3)
C4 C5 C10 C9 177.93(17)
C6 C5 C10 C11 179.31(18)
C4 C5 C10 C11 -2.2(3)
C9 C10 C11 O11 0.4(3)
C5 C10 C11 O11 -179.48(19)
C9 C10 C11 C12 178.95(17)
C5 C10 C11 C12 -0.9(3)
C2 C3 C12 C13 4.3(3)
C4 C3 C12 C13 -175.51(17)
C2 C3 C12 C11 -173.19(17)
C4 C3 C12 C11 7.0(3)
O11 C11 C12 C13 -0.5(3)
C10 C11 C12 C13 -179.05(17)
O11 C11 C12 C3 177.03(18)
C10 C11 C12 C3 -1.6(3)
C3 C12 C13 C14 -2.6(3)
C11 C12 C13 C14 174.90(17)
C12 C13 C14 C1 -1.6(3)
C2 C1 C14 C13 4.2(3)
C15 C1 C14 C13 -172.38(17)
O1 N1 C15 N2 177.25(17)
C16 N1 C15 N2 4.8(2)
O1 N1 C15 C1 1.1(3)
C16 N1 C15 C1 -171.34(16)
O2 N2 C15 N1 -179.79(16)
C17 N2 C15 N1 5.1(2)
O2 N2 C15 C1 -3.6(3)
C17 N2 C15 C1 -178.69(16)
C2 C1 C15 N1 -37.0(3)
C14 C1 C15 N1 139.63(19)
C2 C1 C15 N2 147.46(19)
C14 C1 C15 N2 -36.0(3)
O1 N1 C16 C18 53.1(2)
C15 N1 C16 C18 -134.13(17)
O1 N1 C16 C19 -65.3(2)
C15 N1 C16 C19 107.47(18)
O1 N1 C16 C17 175.32(16)
C15 N1 C16 C17 -11.86(19)
O2 N2 C17 C21 50.6(2)
C15 N2 C17 C21 -134.00(16)
O2 N2 C17 C20 -67.7(2)
C15 N2 C17 C20 107.66(17)
O2 N2 C17 C16 172.58(15)
C15 N2 C17 C16 -12.04(19)
N1 C16 C17 N2 13.15(16)
C18 C16 C17 N2 130.08(16)
C19 C16 C17 N2 -100.38(17)
N1 C16 C17 C21 129.31(16)
C18 C16 C17 C21 -113.76(19)
C19 C16 C17 C21 15.8(2)
N1 C16 C17 C20 -101.13(17)
C18 C16 C17 C20 15.8(2)
C19 C16 C17 C20 145.34(17)
